data_8107104
loop_
_publ_author_name
'Luo, Yunchun'
'Yi, Wen'
'Yao, Yuzhou'
'Zhu, Ni'
'Qin, Pengfei'

_publ_section_title
;
 The crystal structure of
 2-amino-4-(4-nitrophenyl)-5-oxo-5,6,7,8-tetrahydro-4H-chromene-3-carbonitrile,
 C16H13N3O4
;
_journal_issue 4
_journal_name_full 'Zeitschrift f\"ur Kristallographie - New Crystal Structures'
_journal_page_first 1077
_journal_page_last 1078
_journal_paper_doi 10.1515/ncrs-2016-0063
_journal_volume 231
_journal_year 2016
_chemical_formula_moiety 'C16 H13 N3 O4'
_chemical_formula_sum 'C16 H13 N3 O4'
_chemical_formula_weight 311.29
_space_group_IT_number 15
_space_group_name_Hall '-C 2yc'
_space_group_name_H-M_alt 'C 1 2/c 1'
_symmetry_cell_setting monoclinic
_symmetry_space_group_name_Hall '-C 2yc'
_symmetry_space_group_name_H-M 'C 1 2/c 1'
_atom_sites_solution_hydrogens geom
_atom_sites_solution_primary direct
_atom_sites_solution_secondary difmap
_cell_angle_alpha 90.00
_cell_angle_beta 108.491(10)
_cell_angle_gamma 90.00
_cell_formula_units_Z 8
_cell_length_a 13.8536(12)
_cell_length_b 11.0922(7)
_cell_length_c 20.432(2)
_cell_measurement_reflns_used 1386
_cell_measurement_temperature 293(2)
_cell_measurement_theta_max 25.1430
_cell_measurement_theta_min 3.5000
_cell_volume 2977.6(5)
_computing_cell_refinement 'Bruker FRAMBO'
_computing_data_collection 'Bruker FRAMBO'
_computing_data_reduction 'Bruker SAINT'
_computing_molecular_graphics 'Bruker SHELXTL'
_computing_publication_material 'Bruker SHELXTL'
_computing_structure_refinement 'SHELXL-97 (Sheldrick, 1997)'
_computing_structure_solution 'SHELXS-97 (Sheldrick, 1990)'
_diffrn_ambient_temperature 293(2)
_diffrn_measured_fraction_theta_full 0.999
_diffrn_measured_fraction_theta_max 0.999
_diffrn_measurement_device_type 'multiwire proportional'
_diffrn_measurement_method 'phi and omega scans'
_diffrn_radiation_monochromator graphite
_diffrn_radiation_source 'fine-focus sealed tube'
_diffrn_radiation_type MoK\a
_diffrn_radiation_wavelength 0.71073
_diffrn_reflns_av_R_equivalents 0.0237
_diffrn_reflns_av_sigmaI/netI 0.0493
_diffrn_reflns_limit_h_max 16
_diffrn_reflns_limit_h_min -15
_diffrn_reflns_limit_k_max 7
_diffrn_reflns_limit_k_min -13
_diffrn_reflns_limit_l_max 19
_diffrn_reflns_limit_l_min -24
_diffrn_reflns_number 5300
_diffrn_reflns_theta_full 25.00
_diffrn_reflns_theta_max 25.00
_diffrn_reflns_theta_min 2.42
_diffrn_standards_decay_% 0
_diffrn_standards_interval_count 0
_diffrn_standards_interval_time none
_diffrn_standards_number none
_exptl_absorpt_coefficient_mu 0.102
_exptl_absorpt_correction_T_max 1.00000
_exptl_absorpt_correction_T_min 0.78932
_exptl_absorpt_correction_type multi-scan
_exptl_absorpt_process_details crystalclear
_exptl_crystal_colour colorless
_exptl_crystal_density_diffrn 1.389
_exptl_crystal_density_method 'not measured'
_exptl_crystal_description block
_exptl_crystal_F_000 1296
_exptl_crystal_size_max 0.16
_exptl_crystal_size_mid 0.14
_exptl_crystal_size_min 0.13
_refine_diff_density_max 0.329
_refine_diff_density_min -0.374
_refine_diff_density_rms 0.039
_refine_ls_extinction_method none
_refine_ls_goodness_of_fit_ref 1.028
_refine_ls_hydrogen_treatment mixed
_refine_ls_matrix_type full
_refine_ls_number_parameters 208
_refine_ls_number_reflns 2630
_refine_ls_number_restraints 0
_refine_ls_restrained_S_all 1.028
_refine_ls_R_factor_all 0.0930
_refine_ls_R_factor_gt 0.0533
_refine_ls_shift/su_max 0.001
_refine_ls_shift/su_mean 0.000
_refine_ls_structure_factor_coef Fsqd
_refine_ls_weighting_details 'calc w=1/[\s^2^(Fo^2^)+(0.0665P)^2^+0.0000P] where P=(Fo^2^+2Fc^2^)/3'
_refine_ls_weighting_scheme calc
_refine_ls_wR_factor_gt 0.1278
_refine_ls_wR_factor_ref 0.1452
_reflns_number_gt 1612
_reflns_number_total 2630
_reflns_threshold_expression >2sigma(I)
_cod_data_source_file suppl_ncrs-2016-0063_suppl.cif
_cod_data_source_block a
_cod_original_cell_volume 2977.6(4)
_cod_original_sg_symbol_Hall '-C2yc '
_cod_original_sg_symbol_H-M C2/c
_cod_database_code 8107104

loop_
_symmetry_equiv_pos_as_xyz
'x, y, z'
'-x, y, -z+1/2'
'x+1/2, y+1/2, z'
'-x+1/2, y+1/2, -z+1/2'
'-x, -y, -z'
'x, -y, z-1/2'
'-x+1/2, -y+1/2, -z'
'x+1/2, -y+1/2, z-1/2'

loop_
_atom_site_label
_atom_site_type_symbol
_atom_site_fract_x
_atom_site_fract_y
_atom_site_fract_z
_atom_site_U_iso_or_equiv
_atom_site_adp_type
_atom_site_occupancy
_atom_site_symmetry_multiplicity
_atom_site_calc_flag
_atom_site_refinement_flags
_atom_site_disorder_assembly
_atom_site_disorder_group
C1 C 0.28139(18) 0.6659(2) 0.43156(12) 0.0425(6) Uani 1 1 d . . .
C2 C 0.26607(17) 0.54934(19) 0.44472(12) 0.0410(6) Uani 1 1 d . . .
C3 C 0.16180(17) 0.49328(18) 0.42857(12) 0.0401(6) Uani 1 1 d . . .
H3A H 0.1554 0.4605 0.4716 0.048 Uiso 1 1 calc R . .
C4 C 0.08253(18) 0.58851(18) 0.40315(12) 0.0415(6) Uani 1 1 d . . .
C5 C 0.10368(17) 0.7018(2) 0.39009(12) 0.0448(6) Uani 1 1 d . . .
C6 C 0.02913(19) 0.7992(2) 0.36293(15) 0.0600(8) Uani 1 1 d . . .
H6A H 0.0490 0.8455 0.3290 0.072 Uiso 1 1 calc R . .
H6B H 0.0287 0.8530 0.4002 0.072 Uiso 1 1 calc R . .
C7 C -0.0764(2) 0.7482(3) 0.33002(19) 0.0868(11) Uani 1 1 d . . .
H7A H -0.1260 0.8129 0.3218 0.104 Uiso 1 1 calc R . .
H7B H -0.0808 0.7126 0.2858 0.104 Uiso 1 1 calc R . .
C8 C -0.1013(2) 0.6543(2) 0.3753(2) 0.0887(11) Uani 1 1 d . . .
H8A H -0.1078 0.6931 0.4162 0.106 Uiso 1 1 calc R . .
H8B H -0.1665 0.6181 0.3507 0.106 Uiso 1 1 calc R . .
C9 C -0.02312(18) 0.5574(2) 0.39671(14) 0.0530(7) Uani 1 1 d . . .
C10 C 0.35026(19) 0.4738(2) 0.47195(13) 0.0486(7) Uani 1 1 d . . .
C11 C 0.14793(16) 0.38958(18) 0.37728(12) 0.0377(6) Uani 1 1 d . . .
C12 C 0.13462(19) 0.27397(19) 0.39707(13) 0.0501(7) Uani 1 1 d . . .
H12A H 0.1304 0.2604 0.4410 0.060 Uiso 1 1 calc R . .
C13 C 0.12739(19) 0.1782(2) 0.35316(14) 0.0567(7) Uani 1 1 d . . .
H13A H 0.1186 0.1003 0.3672 0.068 Uiso 1 1 calc R . .
C14 C 0.13320(18) 0.1989(2) 0.28918(14) 0.0487(7) Uani 1 1 d . . .
C15 C 0.1440(2) 0.3131(2) 0.26668(14) 0.0587(7) Uani 1 1 d . . .
H15A H 0.1465 0.3260 0.2223 0.070 Uiso 1 1 calc R . .
C16 C 0.15119(19) 0.4080(2) 0.31136(13) 0.0554(7) Uani 1 1 d . . .
H16A H 0.1583 0.4859 0.2968 0.066 Uiso 1 1 calc R . .
O1 O 0.20223(12) 0.74254(13) 0.40217(9) 0.0505(5) Uani 1 1 d . . .
O2 O -0.04389(13) 0.45638(15) 0.41209(11) 0.0727(6) Uani 1 1 d . . .
O3 O 0.1369(3) 0.1106(2) 0.18894(15) 0.1443(13) Uani 1 1 d . . .
O4 O 0.1262(3) -0.0012(2) 0.26441(17) 0.1930(19) Uani 1 1 d . . .
N1 N 0.37054(15) 0.72362(17) 0.44523(11) 0.0577(6) Uani 1 1 d . . .
H1A H 0.4265 0.6858 0.4646 0.069 Uiso 1 1 calc R . .
H1B H 0.3718 0.7985 0.4346 0.069 Uiso 1 1 calc R . .
N2 N 0.41695(18) 0.4076(2) 0.49423(13) 0.0721(8) Uani 1 1 d . . .
N3 N 0.1304(2) 0.0956(2) 0.24350(16) 0.0752(8) Uani 1 1 d . . .

loop_
_atom_site_aniso_label
_atom_site_aniso_U_11
_atom_site_aniso_U_22
_atom_site_aniso_U_33
_atom_site_aniso_U_23
_atom_site_aniso_U_13
_atom_site_aniso_U_12
C1 0.0416(15) 0.0382(13) 0.0488(16) 0.0026(11) 0.0159(12) -0.0034(12)
C2 0.0390(14) 0.0337(12) 0.0516(15) 0.0041(11) 0.0162(12) -0.0033(11)
C3 0.0436(14) 0.0332(12) 0.0476(15) 0.0052(11) 0.0202(12) -0.0035(11)
C4 0.0401(14) 0.0336(12) 0.0550(16) 0.0005(11) 0.0209(12) -0.0024(11)
C5 0.0409(16) 0.0415(13) 0.0544(17) 0.0022(12) 0.0187(12) -0.0006(12)
C6 0.0592(19) 0.0416(14) 0.083(2) 0.0159(14) 0.0280(16) 0.0095(13)
C7 0.049(2) 0.0648(18) 0.136(3) 0.0318(19) 0.015(2) 0.0075(15)
C8 0.0509(19) 0.0622(18) 0.160(3) 0.020(2) 0.044(2) 0.0098(16)
C9 0.0448(16) 0.0432(14) 0.076(2) -0.0008(13) 0.0258(14) 0.0003(13)
C10 0.0425(16) 0.0409(13) 0.0609(18) 0.0104(13) 0.0143(13) -0.0097(14)
C11 0.0325(13) 0.0344(12) 0.0477(15) 0.0023(11) 0.0147(11) -0.0055(10)
C12 0.0651(18) 0.0381(13) 0.0541(17) 0.0019(12) 0.0290(14) -0.0090(12)
C13 0.0685(19) 0.0366(13) 0.072(2) -0.0056(13) 0.0319(16) -0.0138(13)
C14 0.0395(15) 0.0512(15) 0.0570(18) -0.0114(13) 0.0175(13) -0.0027(12)
C15 0.068(2) 0.0612(17) 0.0522(18) 0.0035(14) 0.0272(15) 0.0055(14)
C16 0.0705(19) 0.0406(14) 0.0592(18) 0.0099(13) 0.0265(15) 0.0009(13)
O1 0.0466(11) 0.0349(8) 0.0720(13) 0.0119(8) 0.0213(9) -0.0016(8)
O2 0.0567(12) 0.0505(11) 0.1208(18) 0.0105(11) 0.0422(11) -0.0092(9)
O3 0.258(4) 0.1040(19) 0.103(2) -0.0141(17) 0.103(2) 0.029(2)
O4 0.404(6) 0.0688(17) 0.177(3) -0.0556(18) 0.194(4) -0.078(2)
N1 0.0462(14) 0.0429(11) 0.0797(17) 0.0066(11) 0.0142(12) -0.0145(10)
N2 0.0488(14) 0.0593(14) 0.106(2) 0.0315(14) 0.0212(14) -0.0004(12)
N3 0.091(2) 0.0670(17) 0.080(2) -0.0164(16) 0.0448(16) -0.0055(14)

loop_
_atom_type_symbol
_atom_type_description
_atom_type_scat_dispersion_real
_atom_type_scat_dispersion_imag
_atom_type_scat_source
C C 0.0033 0.0016 'International Tables Vol C Tables 4.2.6.8 and 6.1.1.4'
H H 0.0000 0.0000 'International Tables Vol C Tables 4.2.6.8 and 6.1.1.4'
N N 0.0061 0.0033 'International Tables Vol C Tables 4.2.6.8 and 6.1.1.4'
O O 0.0106 0.0060 'International Tables Vol C Tables 4.2.6.8 and 6.1.1.4'

loop_
_geom_angle_atom_site_label_1
_geom_angle_atom_site_label_2
_geom_angle_atom_site_label_3
_geom_angle
_geom_angle_site_symmetry_1
_geom_angle_site_symmetry_3
N1 C1 C2 127.5(2) . .
N1 C1 O1 110.64(19) . .
C2 C1 O1 121.9(2) . .
C1 C2 C10 119.2(2) . .
C1 C2 C3 123.4(2) . .
C10 C2 C3 117.34(19) . .
C4 C3 C2 109.38(17) . .
C4 C3 C11 112.07(19) . .
C2 C3 C11 111.33(18) . .
C4 C3 H3A 108.0 . .
C2 C3 H3A 108.0 . .
C11 C3 H3A 108.0 . .
C5 C4 C9 118.6(2) . .
C5 C4 C3 123.4(2) . .
C9 C4 C3 117.85(19) . .
C4 C5 O1 122.5(2) . .
C4 C5 C6 126.3(2) . .
O1 C5 C6 111.16(19) . .
C5 C6 C7 110.9(2) . .
C5 C6 H6A 109.5 . .
C7 C6 H6A 109.5 . .
C5 C6 H6B 109.5 . .
C7 C6 H6B 109.5 . .
H6A C6 H6B 108.1 . .
C8 C7 C6 111.3(3) . .
C8 C7 H7A 109.4 . .
C6 C7 H7A 109.4 . .
C8 C7 H7B 109.4 . .
C6 C7 H7B 109.4 . .
H7A C7 H7B 108.0 . .
C9 C8 C7 113.2(2) . .
C9 C8 H8A 108.9 . .
C7 C8 H8A 108.9 . .
C9 C8 H8B 108.9 . .
C7 C8 H8B 108.9 . .
H8A C8 H8B 107.8 . .
O2 C9 C4 120.1(2) . .
O2 C9 C8 121.9(2) . .
C4 C9 C8 117.9(2) . .
N2 C10 C2 177.1(2) . .
C12 C11 C16 118.4(2) . .
C12 C11 C3 120.0(2) . .
C16 C11 C3 121.57(19) . .
C13 C12 C11 121.2(2) . .
C13 C12 H12A 119.4 . .
C11 C12 H12A 119.4 . .
C14 C13 C12 119.0(2) . .
C14 C13 H13A 120.5 . .
C12 C13 H13A 120.5 . .
C13 C14 C15 121.8(2) . .
C13 C14 N3 118.9(2) . .
C15 C14 N3 119.3(3) . .
C14 C15 C16 118.5(2) . .
C14 C15 H15A 120.8 . .
C16 C15 H15A 120.8 . .
C15 C16 C11 121.2(2) . .
C15 C16 H16A 119.4 . .
C11 C16 H16A 119.4 . .
C1 O1 C5 118.93(17) . .
C1 N1 H1A 120.0 . .
C1 N1 H1B 120.0 . .
H1A N1 H1B 120.0 . .
O3 N3 O4 120.9(3) . .
O3 N3 C14 120.3(3) . .
O4 N3 C14 118.7(3) . .

loop_
_geom_bond_atom_site_label_1
_geom_bond_atom_site_label_2
_geom_bond_distance
_geom_bond_site_symmetry_2
C1 N1 1.340(3) .
C1 C2 1.351(3) .
C1 O1 1.367(3) .
C2 C10 1.400(3) .
C2 C3 1.510(3) .
C3 C4 1.493(3) .
C3 C11 1.527(3) .
C3 H3A 0.9800 .
C4 C5 1.336(3) .
C4 C9 1.468(3) .
C5 O1 1.384(3) .
C5 C6 1.476(3) .
C6 C7 1.512(4) .
C6 H6A 0.9700 .
C6 H6B 0.9700 .
C7 C8 1.504(4) .
C7 H7A 0.9700 .
C7 H7B 0.9700 .
C8 C9 1.489(4) .
C8 H8A 0.9700 .
C8 H8B 0.9700 .
C9 O2 1.223(3) .
C10 N2 1.155(3) .
C11 C12 1.374(3) .
C11 C16 1.377(3) .
C12 C13 1.374(3) .
C12 H12A 0.9300 .
C13 C14 1.355(3) .
C13 H13A 0.9300 .
C14 C15 1.372(3) .
C14 N3 1.470(3) .
C15 C16 1.377(3) .
C15 H15A 0.9300 .
C16 H16A 0.9300 .
O3 N3 1.159(3) .
O4 N3 1.164(3) .
N1 H1A 0.8600 .
N1 H1B 0.8600 .
